data_7019924
loop_
_publ_author_name
'Rankin, Matthew A.'
'Cummins, Christopher C.'

_publ_section_title
;
 Terminal phosphinidene formation via tantalaziridine complexes.
;
_journal_issue 32
_journal_name_full 'Dalton transactions (Cambridge, England : 2003)'
_journal_page_first 9615
_journal_page_last 9618
_journal_paper_doi 10.1039/c2dt31082a
_journal_volume 41
_journal_year 2012
_chemical_formula_sum 'C48.75 H73 N3 P Ta'
_chemical_formula_weight 913.02
_chemical_name_common (Ar(tBuCH2)N)2(tBuC(H)NAr)TaP(H)Ph
_chemical_name_systematic
;
?
;
_space_group_IT_number 2
_symmetry_cell_setting triclinic
_symmetry_space_group_name_Hall '-P 1'
_symmetry_space_group_name_H-M 'P -1'
_atom_sites_solution_hydrogens geom
_atom_sites_solution_primary direct
_atom_sites_solution_secondary difmap
_audit_creation_method SHELXL-97
_cell_angle_alpha 84.4240(10)
_cell_angle_beta 74.1600(10)
_cell_angle_gamma 87.8070(10)
_cell_formula_units_Z 4
_cell_length_a 12.8823(8)
_cell_length_b 17.7431(12)
_cell_length_c 21.9477(15)
_cell_measurement_reflns_used 9061
_cell_measurement_temperature 100(2)
_cell_measurement_theta_max 28.12
_cell_measurement_theta_min 2.31
_cell_volume 4802.9(6)
_computing_cell_refinement 'SAINT 7.46A (Bruker-AXS, 2009)'
_computing_data_collection 'APEX2 v2009.9.0 (Bruker-AXS, 2009)'
_computing_data_reduction 'SAINT 7.46A (Bruker-AXS, 2009)'
_computing_molecular_graphics 'Bruker SHELXTL'
_computing_publication_material 'Bruker SHELXTL'
_computing_structure_refinement 'SHELXL-97 (Sheldrick, 2008)'
_computing_structure_solution 'SHELXS-97 (Sheldrick, 2008)'
_diffrn_ambient_temperature 100(2)
_diffrn_detector_area_resol_mean 8.3
_diffrn_measured_fraction_theta_full 0.990
_diffrn_measured_fraction_theta_max 0.990
_diffrn_measurement_device_type 'Bruker Smart APEX CCD'
_diffrn_measurement_method 'omega and phi scans'
_diffrn_radiation_monochromator graphite
_diffrn_radiation_source 'fine-focus sealed tube'
_diffrn_radiation_type MoK\a
_diffrn_radiation_wavelength 0.71073
_diffrn_reflns_av_R_equivalents 0.0591
_diffrn_reflns_av_sigmaI/netI 0.0602
_diffrn_reflns_limit_h_max 16
_diffrn_reflns_limit_h_min -17
_diffrn_reflns_limit_k_max 23
_diffrn_reflns_limit_k_min -23
_diffrn_reflns_limit_l_max 29
_diffrn_reflns_limit_l_min -29
_diffrn_reflns_number 87774
_diffrn_reflns_theta_full 28.22
_diffrn_reflns_theta_max 28.22
_diffrn_reflns_theta_min 1.44
_exptl_absorpt_coefficient_mu 2.355
_exptl_absorpt_correction_T_max 0.7986
_exptl_absorpt_correction_T_min 0.6502
_exptl_absorpt_correction_type multi-scan
_exptl_absorpt_process_details 'SADABS (Sheldrick, 2009)'
_exptl_crystal_colour yellow
_exptl_crystal_density_diffrn 1.263
_exptl_crystal_density_method 'not measured'
_exptl_crystal_description blade
_exptl_crystal_F_000 1898
_exptl_crystal_size_max 0.20
_exptl_crystal_size_mid 0.15
_exptl_crystal_size_min 0.10
_refine_diff_density_max 2.785
_refine_diff_density_min -1.439
_refine_diff_density_rms 0.125
_refine_ls_extinction_method none
_refine_ls_goodness_of_fit_ref 1.040
_refine_ls_hydrogen_treatment mixed
_refine_ls_matrix_type full
_refine_ls_number_parameters 1055
_refine_ls_number_reflns 23487
_refine_ls_number_restraints 114
_refine_ls_restrained_S_all 1.040
_refine_ls_R_factor_all 0.0643
_refine_ls_R_factor_gt 0.0399
_refine_ls_shift/su_max 0.015
_refine_ls_shift/su_mean 0.000
_refine_ls_structure_factor_coef Fsqd
_refine_ls_weighting_details 'calc w=1/[\s^2^(Fo^2^)+(0.0310P)^2^+7.5070P] where P=(Fo^2^+2Fc^2^)/3'
_refine_ls_weighting_scheme calc
_refine_ls_wR_factor_gt 0.0814
_refine_ls_wR_factor_ref 0.0920
_reflns_number_gt 17533
_reflns_number_total 23487
_reflns_threshold_expression >2sigma(I)
_cod_data_source_file c2dt31082a.txt
_cod_data_source_block 09415_mrb_e
_cod_depositor_comments
;
The following automatic conversions were performed:

'_symmetry_cell_setting' value 'Triclinic' changed to 'triclinic'
according to /home/saulius/struct/CIF-dictionaries/cif_core.dic
dictionary named 'cif_core.dic' version 2.4.1 from 2010-06-29.

Automatic conversion script
Id: cif_fix_values 1891 2012-01-12 08:04:46Z andrius 
;
_cod_original_cell_volume 4802.9(5)
_cod_original_sg_symbol_H-M P-1
_cod_database_code 7019924

loop_
_symmetry_equiv_pos_as_xyz
'x, y, z'
'-x, -y, -z'

loop_
_atom_site_label
_atom_site_type_symbol
_atom_site_fract_x
_atom_site_fract_y
_atom_site_fract_z
_atom_site_U_iso_or_equiv
_atom_site_adp_type
_atom_site_occupancy
_atom_site_symmetry_multiplicity
_atom_site_calc_flag
_atom_site_refinement_flags
_atom_site_disorder_assembly
_atom_site_disorder_group
Ta1 Ta 0.506673(12) 0.306701(9) 0.307824(7) 0.01844(5) Uani 1 1 d . . .
Ta2 Ta -0.007795(12) 0.167489(9) 0.781709(7) 0.01889(5) Uani 1 1 d . . .
P2 P 0.10241(9) 0.17523(7) 0.66480(5) 0.0259(2) Uani 1 1 d . . .
P1 P 0.61544(10) 0.27072(9) 0.19847(6) 0.0442(4) Uani 1 1 d . . .
N1 N 0.3500(3) 0.32504(18) 0.32847(15) 0.0204(7) Uani 1 1 d . . .
N2 N 0.5460(3) 0.40816(18) 0.32283(15) 0.0206(7) Uani 1 1 d . . .
N4 N -0.1660(3) 0.17828(19) 0.80551(15) 0.0210(7) Uani 1 1 d . . .
N3 N 0.5237(3) 0.22210(18) 0.36934(16) 0.0230(7) Uani 1 1 d . . .
N6 N 0.0211(3) 0.07379(19) 0.83039(15) 0.0225(7) Uani 1 1 d . . .
N5 N 0.0200(3) 0.26378(19) 0.81206(15) 0.0222(7) Uani 1 1 d . . .
C71 C 0.7591(3) 0.2871(3) 0.1845(2) 0.0279(9) Uani 1 1 d . . .
C17 C 0.3656(3) 0.2891(2) 0.27115(18) 0.0215(8) Uani 1 1 d D . .
H17 H 0.348(3) 0.2336(12) 0.2783(19) 0.026 Uiso 1 1 d D . .
C81 C 0.2459(3) 0.1537(2) 0.65695(18) 0.0232(9) Uani 1 1 d . . .
C52 C 0.2062(3) 0.2320(2) 0.81142(19) 0.0240(9) Uani 1 1 d . . .
H52 H 0.2223 0.2283 0.7669 0.029 Uiso 1 1 calc R . .
C47 C -0.1482(3) 0.1528(2) 0.74408(18) 0.0223(8) Uani 1 1 d D . .
H47 H -0.165(3) 0.0987(12) 0.7436(19) 0.027 Uiso 1 1 d D . .
C12 C 0.1754(3) 0.2738(2) 0.39342(19) 0.0236(9) Uani 1 1 d . . .
H12 H 0.1646 0.2512 0.3582 0.028 Uiso 1 1 calc R . .
C48 C -0.1920(3) 0.1997(2) 0.69348(18) 0.0238(9) Uani 1 1 d . . .
C16 C 0.2830(3) 0.3485(2) 0.43857(19) 0.0265(9) Uani 1 1 d . . .
H16 H 0.3462 0.3769 0.4336 0.032 Uiso 1 1 calc R . .
C41 C -0.2499(3) 0.1625(2) 0.86128(18) 0.0224(8) Uani 1 1 d . . .
C181 C 0.2027(3) 0.3334(3) 0.2355(2) 0.0305(10) Uani 1 1 d . . .
H18A H 0.1737 0.2822 0.2473 0.046 Uiso 1 1 calc R . .
H18B H 0.1777 0.3569 0.1997 0.046 Uiso 1 1 calc R . .
H18C H 0.1776 0.3638 0.2719 0.046 Uiso 1 1 calc R . .
C21 C 0.6277(3) 0.4040(2) 0.35659(19) 0.0218(8) Uani 1 1 d . . .
C13 C 0.0980(3) 0.2649(3) 0.4523(2) 0.0285(10) Uani 1 1 d . . .
C45 C -0.4208(3) 0.1059(2) 0.9197(2) 0.0293(10) Uani 1 1 d . . .
C24 C 0.7829(3) 0.3860(2) 0.4229(2) 0.0278(9) Uani 1 1 d . . .
H24 H 0.8362 0.3804 0.4457 0.033 Uiso 1 1 calc R . .
C18 C 0.3266(3) 0.3293(2) 0.21627(19) 0.0243(9) Uani 1 1 d . . .
C11 C 0.2678(3) 0.3155(2) 0.38607(18) 0.0218(8) Uani 1 1 d . . .
C42 C -0.2417(3) 0.1906(2) 0.91799(19) 0.0274(9) Uani 1 1 d . . .
H42 H -0.1797 0.2181 0.9175 0.033 Uiso 1 1 calc R . .
C231 C 0.9236(3) 0.3451(3) 0.3265(2) 0.0312(10) Uani 1 1 d . . .
H23A H 0.9734 0.3571 0.3508 0.047 Uiso 1 1 calc R . .
H23B H 0.9462 0.3713 0.2837 0.047 Uiso 1 1 calc R . .
H23C H 0.9244 0.2903 0.3235 0.047 Uiso 1 1 calc R . .
C51 C 0.1021(3) 0.2525(2) 0.84480(19) 0.0232(9) Uani 1 1 d . . .
C26 C 0.6016(3) 0.4184(2) 0.42064(19) 0.0250(9) Uani 1 1 d . . .
H26 H 0.5306 0.4345 0.4412 0.030 Uiso 1 1 calc R . .
C62 C -0.1376(3) -0.0094(2) 0.86579(19) 0.0229(8) Uani 1 1 d . . .
H62 H -0.1572 0.0114 0.9057 0.028 Uiso 1 1 calc R . .
C482 C -0.3161(3) 0.1993(3) 0.7137(2) 0.0312(10) Uani 1 1 d . . .
H48A H -0.3427 0.2224 0.7539 0.047 Uiso 1 1 calc R . .
H48B H -0.3412 0.1469 0.7192 0.047 Uiso 1 1 calc R . .
H48C H -0.3434 0.2281 0.6808 0.047 Uiso 1 1 calc R . .
C23 C 0.8108(3) 0.3708(2) 0.35966(19) 0.0232(9) Uani 1 1 d . . .
C46 C -0.3398(3) 0.1198(2) 0.86328(19) 0.0253(9) Uani 1 1 d . . .
H46 H -0.3457 0.1000 0.8257 0.030 Uiso 1 1 calc R . .
C27 C 0.4841(3) 0.4800(2) 0.3223(2) 0.0238(9) Uani 1 1 d . . .
H27A H 0.4576 0.4936 0.3666 0.029 Uiso 1 1 calc R . .
H27B H 0.4200 0.4708 0.3075 0.029 Uiso 1 1 calc R . .
C67 C 0.0621(4) 0.0620(2) 0.88752(19) 0.0274(9) Uani 1 1 d . . .
H67A H -0.0006 0.0535 0.9252 0.033 Uiso 1 1 calc R . .
H67B H 0.0965 0.1094 0.8918 0.033 Uiso 1 1 calc R . .
C61 C -0.0432(3) 0.0141(2) 0.81971(19) 0.0227(8) Uani 1 1 d . . .
C22 C 0.7315(3) 0.3798(2) 0.32643(19) 0.0212(8) Uani 1 1 d . . .
H22 H 0.7488 0.3694 0.2831 0.025 Uiso 1 1 calc R . .
C483 C -0.1557(4) 0.2823(3) 0.6834(2) 0.0341(11) Uani 1 1 d . . .
H48D H -0.1806 0.3056 0.7236 0.051 Uiso 1 1 calc R . .
H48E H -0.1864 0.3100 0.6514 0.051 Uiso 1 1 calc R . .
H48F H -0.0767 0.2840 0.6687 0.051 Uiso 1 1 calc R . .
C53 C 0.2876(3) 0.2165(2) 0.8424(2) 0.0282(9) Uani 1 1 d . . .
C85 C 0.4298(4) 0.2004(3) 0.6346(2) 0.0373(11) Uani 1 1 d . . .
H85 H 0.4777 0.2418 0.6261 0.045 Uiso 1 1 calc R . .
C25 C 0.6788(3) 0.4094(2) 0.4542(2) 0.0270(9) Uani 1 1 d . . .
C37 C 0.5673(3) 0.2216(2) 0.42562(19) 0.0252(9) Uani 1 1 d . . .
H37A H 0.5056 0.2207 0.4642 0.030 Uiso 1 1 calc R . .
H37B H 0.6055 0.2698 0.4224 0.030 Uiso 1 1 calc R . .
C15 C 0.2076(4) 0.3403(3) 0.4976(2) 0.0302(10) Uani 1 1 d . . .
C56 C 0.0798(4) 0.2582(3) 0.9104(2) 0.0310(10) Uani 1 1 d . . .
H56 H 0.0092 0.2724 0.9335 0.037 Uiso 1 1 calc R . .
C68 C 0.1440(4) -0.0041(3) 0.8896(2) 0.0314(10) Uani 1 1 d . . .
C531 C 0.4002(3) 0.1937(3) 0.8051(2) 0.0362(11) Uani 1 1 d . . .
H53A H 0.4015 0.1398 0.7984 0.054 Uiso 1 1 calc R . .
H53B H 0.4520 0.2028 0.8290 0.054 Uiso 1 1 calc R . .
H53C H 0.4198 0.2238 0.7638 0.054 Uiso 1 1 calc R . .
C86 C 0.3191(4) 0.2135(3) 0.6430(2) 0.0323(10) Uani 1 1 d . . .
H86 H 0.2930 0.2641 0.6391 0.039 Uiso 1 1 calc R . .
C183 C 0.3678(4) 0.4106(2) 0.1983(2) 0.0342(11) Uani 1 1 d . . .
H18D H 0.4468 0.4100 0.1862 0.051 Uiso 1 1 calc R . .
H18E H 0.3405 0.4405 0.2348 0.051 Uiso 1 1 calc R . .
H18F H 0.3422 0.4332 0.1624 0.051 Uiso 1 1 calc R . .
C54 C 0.2627(4) 0.2233(3) 0.9072(2) 0.0369(11) Uani 1 1 d . . .
H54 H 0.3175 0.2141 0.9286 0.044 Uiso 1 1 calc R . .
C182 C 0.3628(4) 0.2833(3) 0.1584(2) 0.0316(10) Uani 1 1 d . . .
H18G H 0.4418 0.2795 0.1453 0.047 Uiso 1 1 calc R . .
H18H H 0.3374 0.3085 0.1233 0.047 Uiso 1 1 calc R . .
H18I H 0.3324 0.2324 0.1695 0.047 Uiso 1 1 calc R . .
C31 C 0.4528(3) 0.1614(2) 0.3700(2) 0.0279(10) Uani 1 1 d . . .
C63 C -0.2026(3) -0.0631(2) 0.8531(2) 0.0266(9) Uani 1 1 d . . .
C57 C -0.0461(3) 0.3340(2) 0.8213(2) 0.0266(9) Uani 1 1 d . . .
H57A H -0.0724 0.3389 0.8676 0.032 Uiso 1 1 calc R . .
H57B H -0.1102 0.3280 0.8056 0.032 Uiso 1 1 calc R . .
C282 C 0.6228(4) 0.5823(2) 0.3120(2) 0.0349(11) Uani 1 1 d . . .
H28A H 0.6590 0.6257 0.2844 0.052 Uiso 1 1 calc R . .
H28B H 0.6768 0.5437 0.3177 0.052 Uiso 1 1 calc R . .
H28C H 0.5834 0.5988 0.3534 0.052 Uiso 1 1 calc R . .
C66 C -0.0148(3) -0.0159(2) 0.76120(19) 0.0238(9) Uani 1 1 d . . .
H66 H 0.0503 -0.0005 0.7306 0.029 Uiso 1 1 calc R . .
C82 C 0.2889(4) 0.0807(2) 0.66049(19) 0.0284(9) Uani 1 1 d . . .
H82 H 0.2419 0.0387 0.6693 0.034 Uiso 1 1 calc R . .
C38 C 0.6451(3) 0.1556(2) 0.4352(2) 0.0263(9) Uani 1 1 d . . .
C481 C -0.1526(4) 0.1633(3) 0.63097(19) 0.0339(11) Uani 1 1 d . . .
H48G H -0.1795 0.1927 0.5982 0.051 Uiso 1 1 calc R . .
H48H H -0.1794 0.1114 0.6367 0.051 Uiso 1 1 calc R . .
H48I H -0.0735 0.1623 0.6178 0.051 Uiso 1 1 calc R . .
C43 C -0.3225(4) 0.1786(3) 0.9741(2) 0.0321(10) Uani 1 1 d . . .
C36 C 0.4714(4) 0.1220(2) 0.3162(2) 0.0328(11) Uani 1 1 d . . .
H36 H 0.5330 0.1332 0.2815 0.039 Uiso 1 1 calc R . .
C583 C 0.0940(4) 0.4332(3) 0.8207(2) 0.0381(11) Uani 1 1 d . . .
H58A H 0.1514 0.3947 0.8171 0.057 Uiso 1 1 calc R . .
H58B H 0.0595 0.4389 0.8657 0.057 Uiso 1 1 calc R . .
H58C H 0.1249 0.4817 0.7996 0.057 Uiso 1 1 calc R . .
C65 C -0.0807(3) -0.0685(2) 0.7467(2) 0.0278(9) Uani 1 1 d . . .
C451 C -0.5183(3) 0.0604(3) 0.9210(2) 0.0365(11) Uani 1 1 d . . .
H45A H -0.5092 0.0416 0.8793 0.055 Uiso 1 1 calc R . .
H45B H -0.5831 0.0926 0.9312 0.055 Uiso 1 1 calc R . .
H45C H -0.5257 0.0174 0.9535 0.055 Uiso 1 1 calc R . .
C14 C 0.1152(4) 0.2982(3) 0.5038(2) 0.0328(11) Uani 1 1 d . . .
H14 H 0.0629 0.2922 0.5439 0.039 Uiso 1 1 calc R . .
C28 C 0.5436(4) 0.5487(2) 0.2812(2) 0.0311(10) Uani 1 1 d . . .
C64 C -0.1738(3) -0.0917(2) 0.7932(2) 0.0280(9) Uani 1 1 d . . .
H64 H -0.2189 -0.1278 0.7842 0.034 Uiso 1 1 calc R . .
C32 C 0.3627(4) 0.1444(2) 0.4216(2) 0.0340(11) Uani 1 1 d . . .
H32 H 0.3494 0.1717 0.4581 0.041 Uiso 1 1 calc R . .
C131 C -0.0035(4) 0.2205(3) 0.4599(2) 0.0375(11) Uani 1 1 d . . .
H13A H -0.0040 0.1753 0.4894 0.056 Uiso 1 1 calc R . .
H13B H -0.0053 0.2053 0.4185 0.056 Uiso 1 1 calc R . .
H13C H -0.0669 0.2522 0.4767 0.056 Uiso 1 1 calc R . .
C44 C -0.4112(4) 0.1360(3) 0.9744(2) 0.0357(11) Uani 1 1 d . . .
H44 H -0.4668 0.1272 1.0129 0.043 Uiso 1 1 calc R . .
C84 C 0.4690(4) 0.1274(3) 0.6388(2) 0.0355(11) Uani 1 1 d . . .
H84 H 0.5440 0.1181 0.6330 0.043 Uiso 1 1 calc R . .
C58 C 0.0094(4) 0.4087(2) 0.7889(2) 0.0315(10) Uani 1 1 d . . .
C631 C -0.3041(4) -0.0894(3) 0.9026(2) 0.0345(11) Uani 1 1 d . . .
H63A H -0.3648 -0.0863 0.8835 0.052 Uiso 1 1 calc R . .
H63B H -0.3192 -0.0571 0.9379 0.052 Uiso 1 1 calc R . .
H63C H -0.2942 -0.1420 0.9187 0.052 Uiso 1 1 calc R . .
C55 C 0.1590(4) 0.2435(3) 0.9419(2) 0.0362(11) Uani 1 1 d . . .
C283 C 0.6035(4) 0.5289(3) 0.2147(2) 0.0375(11) Uani 1 1 d . . .
H28D H 0.6408 0.5738 0.1901 0.056 Uiso 1 1 calc R . .
H28E H 0.5518 0.5118 0.1936 0.056 Uiso 1 1 calc R . .
H28F H 0.6563 0.4884 0.2175 0.056 Uiso 1 1 calc R . .
C683 C 0.0880(4) -0.0811(3) 0.9062(2) 0.0389(12) Uani 1 1 d . . .
H68A H 0.0548 -0.0910 0.8727 0.058 Uiso 1 1 calc R . .
H68B H 0.0322 -0.0805 0.9468 0.058 Uiso 1 1 calc R . .
H68C H 0.1413 -0.1210 0.9099 0.058 Uiso 1 1 calc R . .
C682 C 0.2308(4) -0.0036(3) 0.8265(2) 0.0421(12) Uani 1 1 d . . .
H68D H 0.1975 -0.0123 0.7926 0.063 Uiso 1 1 calc R . .
H68E H 0.2840 -0.0439 0.8294 0.063 Uiso 1 1 calc R . .
H68F H 0.2667 0.0455 0.8168 0.063 Uiso 1 1 calc R . .
C582 C 0.0654(4) 0.4009(3) 0.7187(2) 0.0367(11) Uani 1 1 d . . .
H58D H 0.1232 0.3627 0.7152 0.055 Uiso 1 1 calc R . .
H58E H 0.0960 0.4497 0.6983 0.055 Uiso 1 1 calc R . .
H58F H 0.0127 0.3853 0.6976 0.055 Uiso 1 1 calc R . .
C83 C 0.3983(4) 0.0678(3) 0.6515(2) 0.0330(10) Uani 1 1 d . . .
H83 H 0.4251 0.0174 0.6541 0.040 Uiso 1 1 calc R . .
C383 C 0.7288(4) 0.1439(3) 0.3727(2) 0.0352(11) Uani 1 1 d . . .
H38A H 0.7667 0.1914 0.3557 0.053 Uiso 1 1 calc R . .
H38B H 0.6929 0.1279 0.3422 0.053 Uiso 1 1 calc R . .
H38C H 0.7808 0.1047 0.3801 0.053 Uiso 1 1 calc R . .
C382 C 0.5852(4) 0.0818(2) 0.4632(2) 0.0322(10) Uani 1 1 d . . .
H38D H 0.5312 0.0905 0.5031 0.048 Uiso 1 1 calc R . .
H38E H 0.6369 0.0428 0.4715 0.048 Uiso 1 1 calc R . .
H38F H 0.5494 0.0649 0.4329 0.048 Uiso 1 1 calc R . .
C381 C 0.7018(4) 0.1797(3) 0.4835(2) 0.0380(11) Uani 1 1 d . . .
H38G H 0.6479 0.1875 0.5236 0.057 Uiso 1 1 calc R . .
H38H H 0.7406 0.2270 0.4666 0.057 Uiso 1 1 calc R . .
H38I H 0.7531 0.1400 0.4909 0.057 Uiso 1 1 calc R . .
C651 C -0.0502(4) -0.1003(3) 0.6826(2) 0.0369(11) Uani 1 1 d . . .
H65A H -0.0168 -0.0607 0.6496 0.055 Uiso 1 1 calc R . .
H65B H -0.1151 -0.1183 0.6738 0.055 Uiso 1 1 calc R . .
H65C H 0.0009 -0.1425 0.6830 0.055 Uiso 1 1 calc R . .
C681 C 0.1947(4) 0.0095(3) 0.9431(2) 0.0416(12) Uani 1 1 d . . .
H68G H 0.2309 0.0585 0.9336 0.062 Uiso 1 1 calc R . .
H68H H 0.2475 -0.0308 0.9466 0.062 Uiso 1 1 calc R . .
H68I H 0.1382 0.0094 0.9834 0.062 Uiso 1 1 calc R . .
C581 C -0.0806(4) 0.4686(3) 0.7950(3) 0.0453(13) Uani 1 1 d . . .
H58G H -0.1343 0.4530 0.7747 0.068 Uiso 1 1 calc R . .
H58H H -0.0501 0.5172 0.7742 0.068 Uiso 1 1 calc R . .
H58I H -0.1152 0.4738 0.8401 0.068 Uiso 1 1 calc R . .
C35 C 0.4001(5) 0.0659(3) 0.3127(3) 0.0505(16) Uani 1 1 d . . .
C72 C 0.8232(4) 0.2302(3) 0.2041(2) 0.0437(13) Uani 1 1 d . . .
H72 H 0.7913 0.1847 0.2268 0.052 Uiso 1 1 calc R . .
C151 C 0.2236(4) 0.3774(3) 0.5536(2) 0.0414(12) Uani 1 1 d . . .
H15A H 0.1943 0.4292 0.5531 0.062 Uiso 1 1 calc R . .
H15B H 0.3008 0.3788 0.5506 0.062 Uiso 1 1 calc R . .
H15C H 0.1861 0.3484 0.5932 0.062 Uiso 1 1 calc R . .
C33 C 0.2922(4) 0.0872(3) 0.4194(3) 0.0468(14) Uani 1 1 d . . .
C431 C -0.3157(5) 0.2125(3) 1.0331(2) 0.0492(14) Uani 1 1 d . . .
H43A H -0.2405 0.2248 1.0293 0.074 Uiso 1 1 calc R . .
H43B H -0.3420 0.1760 1.0703 0.074 Uiso 1 1 calc R . .
H43C H -0.3601 0.2588 1.0384 0.074 Uiso 1 1 calc R . .
C251 C 0.6501(4) 0.4218(3) 0.5241(2) 0.0411(12) Uani 1 1 d . . .
H25A H 0.6776 0.4708 0.5293 0.062 Uiso 1 1 calc R . .
H25B H 0.6825 0.3813 0.5468 0.062 Uiso 1 1 calc R . .
H25C H 0.5714 0.4213 0.5414 0.062 Uiso 1 1 calc R . .
C76 C 0.8107(4) 0.3517(3) 0.1509(2) 0.0487(14) Uani 1 1 d . . .
H76 H 0.7688 0.3915 0.1370 0.058 Uiso 1 1 calc R . .
C281 C 0.4550(4) 0.6087(3) 0.2774(3) 0.0452(13) Uani 1 1 d . . .
H28G H 0.4881 0.6543 0.2519 0.068 Uiso 1 1 calc R . .
H28H H 0.4169 0.6213 0.3204 0.068 Uiso 1 1 calc R . .
H28I H 0.4037 0.5884 0.2576 0.068 Uiso 1 1 calc R . .
C34 C 0.3129(4) 0.0496(3) 0.3644(4) 0.0566(18) Uani 1 1 d . . .
H34 H 0.2649 0.0111 0.3624 0.068 Uiso 1 1 calc R . .
C551 C 0.1323(5) 0.2467(4) 1.0134(2) 0.0589(17) Uani 1 1 d . . .
H55A H 0.1248 0.1951 1.0345 0.088 Uiso 1 1 calc R . .
H55B H 0.0643 0.2748 1.0280 0.088 Uiso 1 1 calc R . .
H55C H 0.1903 0.2723 1.0240 0.088 Uiso 1 1 calc R . .
C73 C 0.9364(5) 0.2402(5) 0.1902(3) 0.066(2) Uani 1 1 d . . .
H73 H 0.9804 0.2017 0.2041 0.079 Uiso 1 1 calc R . .
C351 C 0.4199(6) 0.0238(3) 0.2534(3) 0.076(2) Uani 1 1 d . . .
H35A H 0.3538 -0.0020 0.2537 0.114 Uiso 1 1 calc R . .
H35B H 0.4780 -0.0136 0.2528 0.114 Uiso 1 1 calc R . .
H35C H 0.4406 0.0599 0.2156 0.114 Uiso 1 1 calc R . .
C74 C 0.9817(5) 0.3051(6) 0.1570(3) 0.081(3) Uani 1 1 d . . .
H74 H 1.0574 0.3117 0.1478 0.098 Uiso 1 1 calc R . .
C75 C 0.9209(6) 0.3598(5) 0.1371(3) 0.077(2) Uani 1 1 d . . .
H75 H 0.9538 0.4043 0.1133 0.092 Uiso 1 1 calc R . .
C331 C 0.1974(4) 0.0676(3) 0.4751(3) 0.071(2) Uani 1 1 d . . .
H33A H 0.1319 0.0674 0.4606 0.106 Uiso 1 1 calc R . .
H33B H 0.1893 0.1052 0.5060 0.106 Uiso 1 1 calc R . .
H33C H 0.2089 0.0174 0.4952 0.106 Uiso 1 1 calc R . .
C1T C 0.629(2) 0.3700(11) 0.8888(12) 0.117(10) Uani 0.383(14) 1 d PDU A 1
H1T1 H 0.6920 0.3425 0.8962 0.176 Uiso 0.383(14) 1 calc PR A 1
H1T2 H 0.6506 0.4194 0.8657 0.176 Uiso 0.383(14) 1 calc PR A 1
H1T3 H 0.5953 0.3408 0.8636 0.176 Uiso 0.383(14) 1 calc PR A 1
C2T C 0.553(4) 0.381(3) 0.9479(16) 0.24(2) Uani 0.383(14) 1 d PDU A 1
H2T1 H 0.5946 0.4050 0.9723 0.294 Uiso 0.383(14) 1 calc PR A 1
H2T2 H 0.5377 0.3289 0.9692 0.294 Uiso 0.383(14) 1 calc PR A 1
C3T C 0.438(3) 0.424(2) 0.9635(19) 0.179(15) Uani 0.383(14) 1 d PDU A 1
H3T1 H 0.4098 0.3992 0.9326 0.214 Uiso 0.383(14) 1 calc PR A 1
H3T2 H 0.4648 0.4727 0.9402 0.214 Uiso 0.383(14) 1 calc PR A 1
C4T C 0.321(3) 0.457(2) 1.0028(17) 0.178(14) Uani 0.383(14) 1 d PDU A 1
H4T1 H 0.2658 0.4235 0.9961 0.213 Uiso 0.383(14) 1 calc PR A 1
H4T2 H 0.3187 0.4477 1.0484 0.213 Uiso 0.383(14) 1 calc PR A 1
C5T C 0.284(4) 0.533(2) 0.993(2) 0.30(3) Uani 0.383(14) 1 d PDU A 1
H5T1 H 0.2106 0.5393 1.0210 0.443 Uiso 0.383(14) 1 calc PR A 1
H5T2 H 0.2830 0.5446 0.9488 0.443 Uiso 0.383(14) 1 calc PR A 1
H5T3 H 0.3321 0.5684 1.0036 0.443 Uiso 0.383(14) 1 calc PR A 1
C1TB C 0.5244(12) 0.3470(8) 0.9117(6) 0.089(5) Uani 0.617(14) 1 d PDU A 2
H1T4 H 0.5848 0.3191 0.9228 0.133 Uiso 0.617(14) 1 calc PR A 2
H1T5 H 0.5516 0.3921 0.8831 0.133 Uiso 0.617(14) 1 calc PR A 2
H1T6 H 0.4881 0.3145 0.8905 0.133 Uiso 0.617(14) 1 calc PR A 2
C2TB C 0.4509(19) 0.3691(16) 0.9672(10) 0.172(9) Uani 0.617(14) 1 d PDU A 2
H2T3 H 0.4930 0.3976 0.9887 0.206 Uiso 0.617(14) 1 calc PR A 2
H2T4 H 0.4282 0.3218 0.9949 0.206 Uiso 0.617(14) 1 calc PR A 2
C3TB C 0.3417(13) 0.4179(12) 0.9694(8) 0.139(7) Uani 0.617(14) 1 d PDU A 2
H3T3 H 0.3684 0.4579 0.9344 0.167 Uiso 0.617(14) 1 calc PR A 2
H3T4 H 0.3012 0.3834 0.9518 0.167 Uiso 0.617(14) 1 calc PR A 2
C4TB C 0.244(2) 0.4623(16) 1.0154(10) 0.190(10) Uani 0.617(14) 1 d PDU A 2
H4T3 H 0.2108 0.4235 1.0501 0.228 Uiso 0.617(14) 1 calc PR A 2
H4T4 H 0.2805 0.4976 1.0350 0.228 Uiso 0.617(14) 1 calc PR A 2
C5TB C 0.154(3) 0.5054(17) 1.0030(9) 0.277(19) Uani 0.617(14) 1 d PDU A 2
H5T4 H 0.1122 0.5267 1.0419 0.415 Uiso 0.617(14) 1 calc PR A 2
H5T5 H 0.1081 0.4723 0.9886 0.415 Uiso 0.617(14) 1 calc PR A 2
H5T6 H 0.1807 0.5466 0.9698 0.415 Uiso 0.617(14) 1 calc PR A 2
C1SA C 0.1539(9) 0.5064(6) 0.3698(5) 0.042(2) Uani 0.50 1 d PU B -1
H1S1 H 0.1630 0.4824 0.3303 0.063 Uiso 0.50 1 calc PR B -1
H1S2 H 0.2159 0.4937 0.3867 0.063 Uiso 0.50 1 calc PR B -1
H1S3 H 0.1489 0.5615 0.3612 0.063 Uiso 0.50 1 calc PR B -1
C2SA C 0.0525(19) 0.4784(16) 0.4176(9) 0.033(3) Uani 0.50 1 d PU B -1
H2S1 H 0.0556 0.4224 0.4235 0.040 Uiso 0.50 1 calc PR B -1
H2S2 H -0.0101 0.4929 0.4008 0.040 Uiso 0.50 1 calc PR B -1
C3SA C 0.0354(18) 0.5105(14) 0.4831(8) 0.033(4) Uani 0.50 1 d PU B -1
H3S1 H 0.1019 0.5015 0.4972 0.040 Uiso 0.50 1 calc PR B -1
H3S2 H 0.0237 0.5660 0.4779 0.040 Uiso 0.50 1 calc PR B -1
C4SA C -0.061(2) 0.4756(17) 0.5357(9) 0.045(5) Uani 0.50 1 d PU B -1
H4S1 H -0.1273 0.4839 0.5213 0.054 Uiso 0.50 1 calc PR B -1
H4S2 H -0.0488 0.4202 0.5414 0.054 Uiso 0.50 1 calc PR B -1
C5SA C -0.079(2) 0.5077(17) 0.5995(11) 0.054(6) Uani 0.50 1 d PU B -1
H5S1 H -0.1397 0.4821 0.6305 0.080 Uiso 0.50 1 calc PR B -1
H5S2 H -0.0948 0.5620 0.5949 0.080 Uiso 0.50 1 calc PR B -1
H5S3 H -0.0137 0.4996 0.6142 0.080 Uiso 0.50 1 calc PR B -1

loop_
_atom_site_aniso_label
_atom_site_aniso_U_11
_atom_site_aniso_U_22
_atom_site_aniso_U_33
_atom_site_aniso_U_23
_atom_site_aniso_U_13
_atom_site_aniso_U_12
Ta1 0.01405(8) 0.02114(9) 0.02124(8) -0.00658(6) -0.00532(7) 0.00178(6)
Ta2 0.01552(9) 0.02245(9) 0.01877(8) -0.00142(6) -0.00481(6) -0.00086(6)
P2 0.0203(6) 0.0346(6) 0.0216(5) -0.0014(4) -0.0043(4) 0.0022(5)
P1 0.0230(6) 0.0804(11) 0.0317(6) -0.0280(7) -0.0037(5) 0.0003(7)
N1 0.0174(17) 0.0217(17) 0.0241(17) -0.0063(13) -0.0072(14) -0.0003(13)
N2 0.0138(16) 0.0234(18) 0.0257(17) -0.0055(14) -0.0065(14) 0.0006(13)
N4 0.0159(17) 0.0269(18) 0.0207(16) -0.0032(14) -0.0049(14) -0.0032(14)
N3 0.0244(19) 0.0179(17) 0.0274(18) -0.0070(14) -0.0069(15) 0.0012(14)
N6 0.0221(18) 0.0262(18) 0.0200(16) 0.0001(14) -0.0070(14) -0.0052(14)
N5 0.0160(17) 0.0255(18) 0.0252(17) -0.0047(14) -0.0052(14) 0.0000(14)
C71 0.023(2) 0.035(2) 0.025(2) -0.0131(18) -0.0021(18) 0.0030(19)
C17 0.021(2) 0.021(2) 0.023(2) -0.0008(16) -0.0068(17) 0.0003(16)
C81 0.023(2) 0.029(2) 0.0182(19) -0.0034(16) -0.0056(17) 0.0025(17)
C52 0.027(2) 0.020(2) 0.026(2) -0.0039(16) -0.0079(18) -0.0036(17)
C47 0.018(2) 0.027(2) 0.0219(19) -0.0023(17) -0.0058(16) -0.0009(17)
C12 0.019(2) 0.027(2) 0.024(2) -0.0050(17) -0.0048(17) 0.0053(17)
C48 0.019(2) 0.032(2) 0.023(2) -0.0034(17) -0.0085(17) -0.0019(17)
C16 0.021(2) 0.029(2) 0.030(2) -0.0003(18) -0.0080(18) 0.0046(17)
C41 0.018(2) 0.025(2) 0.0224(19) 0.0005(16) -0.0041(16) 0.0023(16)
C181 0.020(2) 0.045(3) 0.030(2) 0.000(2) -0.0124(19) 0.0008(19)
C21 0.020(2) 0.0162(19) 0.031(2) -0.0052(16) -0.0101(17) -0.0018(15)
C13 0.021(2) 0.035(2) 0.027(2) -0.0007(18) -0.0025(18) 0.0061(18)
C45 0.022(2) 0.031(2) 0.034(2) 0.0027(19) -0.0068(19) -0.0028(18)
C24 0.023(2) 0.028(2) 0.037(2) -0.0115(19) -0.0142(19) 0.0030(18)
C18 0.022(2) 0.026(2) 0.026(2) -0.0025(17) -0.0087(18) -0.0003(17)
C11 0.018(2) 0.026(2) 0.0200(19) -0.0022(16) -0.0042(16) 0.0061(16)
C42 0.022(2) 0.034(2) 0.025(2) -0.0065(18) -0.0040(18) -0.0009(18)
C231 0.020(2) 0.039(3) 0.036(2) -0.012(2) -0.0074(19) 0.0074(19)
C51 0.022(2) 0.022(2) 0.028(2) -0.0047(17) -0.0079(17) -0.0032(16)
C26 0.018(2) 0.027(2) 0.030(2) -0.0109(17) -0.0040(17) 0.0027(17)
C62 0.022(2) 0.023(2) 0.025(2) -0.0004(16) -0.0083(17) -0.0014(17)
C482 0.018(2) 0.042(3) 0.035(2) -0.001(2) -0.0125(19) 0.0010(19)
C23 0.018(2) 0.022(2) 0.030(2) -0.0091(17) -0.0058(17) 0.0030(16)
C46 0.021(2) 0.032(2) 0.022(2) -0.0017(17) -0.0055(17) 0.0011(18)
C27 0.017(2) 0.025(2) 0.030(2) -0.0087(17) -0.0057(17) 0.0034(16)
C67 0.031(2) 0.031(2) 0.023(2) 0.0021(17) -0.0132(19) -0.0103(19)
C61 0.020(2) 0.025(2) 0.026(2) -0.0014(16) -0.0102(17) 0.0001(16)
C22 0.019(2) 0.020(2) 0.025(2) -0.0060(16) -0.0061(17) -0.0002(16)
C483 0.031(3) 0.035(3) 0.038(3) 0.007(2) -0.016(2) -0.001(2)
C53 0.021(2) 0.027(2) 0.038(2) -0.0055(19) -0.0093(19) -0.0013(17)
C85 0.023(2) 0.045(3) 0.041(3) -0.001(2) -0.003(2) -0.006(2)
C25 0.027(2) 0.027(2) 0.030(2) -0.0136(18) -0.0092(19) 0.0021(18)
C37 0.026(2) 0.026(2) 0.024(2) -0.0027(17) -0.0073(18) -0.0026(17)
C15 0.033(3) 0.033(2) 0.025(2) -0.0046(18) -0.0103(19) 0.012(2)
C56 0.024(2) 0.038(3) 0.033(2) -0.011(2) -0.0088(19) 0.0013(19)
C68 0.030(2) 0.034(3) 0.033(2) 0.0064(19) -0.015(2) -0.005(2)
C531 0.022(2) 0.039(3) 0.046(3) 0.004(2) -0.010(2) 0.001(2)
C86 0.025(2) 0.029(2) 0.039(3) -0.002(2) -0.002(2) 0.0006(19)
C183 0.038(3) 0.031(2) 0.039(3) 0.000(2) -0.020(2) -0.002(2)
C54 0.030(3) 0.046(3) 0.041(3) -0.009(2) -0.018(2) 0.002(2)
C182 0.030(2) 0.039(3) 0.029(2) -0.0044(19) -0.013(2) -0.005(2)
C31 0.025(2) 0.018(2) 0.046(3) -0.0017(18) -0.019(2) 0.0046(17)
C63 0.021(2) 0.024(2) 0.034(2) -0.0007(18) -0.0072(18) 0.0003(17)
C57 0.018(2) 0.029(2) 0.033(2) -0.0081(18) -0.0066(18) 0.0020(17)
C282 0.036(3) 0.023(2) 0.049(3) -0.010(2) -0.012(2) -0.0038(19)
C66 0.019(2) 0.027(2) 0.025(2) 0.0021(17) -0.0074(17) 0.0025(17)
C82 0.028(2) 0.030(2) 0.027(2) -0.0051(18) -0.0061(19) 0.0010(19)
C38 0.022(2) 0.028(2) 0.030(2) 0.0018(18) -0.0093(18) -0.0012(17)
C481 0.030(3) 0.049(3) 0.024(2) -0.002(2) -0.0090(19) -0.002(2)
C43 0.034(3) 0.038(3) 0.022(2) -0.0057(19) -0.0037(19) 0.000(2)
C36 0.042(3) 0.017(2) 0.049(3) -0.0071(19) -0.028(2) 0.0078(19)
C583 0.041(3) 0.035(3) 0.040(3) -0.007(2) -0.011(2) -0.007(2)
C65 0.023(2) 0.032(2) 0.029(2) -0.0061(18) -0.0098(19) 0.0011(18)
C451 0.019(2) 0.046(3) 0.040(3) 0.006(2) -0.002(2) -0.006(2)
C14 0.024(2) 0.043(3) 0.024(2) 0.0010(19) 0.0029(18) 0.008(2)
C28 0.030(2) 0.025(2) 0.038(3) -0.0038(19) -0.008(2) -0.0020(19)
C64 0.022(2) 0.027(2) 0.038(2) -0.0056(19) -0.0112(19) -0.0025(18)
C32 0.024(2) 0.024(2) 0.057(3) -0.002(2) -0.019(2) 0.0023(18)
C131 0.024(2) 0.049(3) 0.034(2) 0.008(2) -0.002(2) -0.003(2)
C44 0.030(3) 0.046(3) 0.023(2) 0.002(2) 0.0030(19) 0.000(2)
C84 0.022(2) 0.056(3) 0.029(2) -0.013(2) -0.0074(19) 0.009(2)
C58 0.024(2) 0.027(2) 0.045(3) -0.003(2) -0.012(2) 0.0017(18)
C631 0.028(2) 0.034(3) 0.040(3) -0.003(2) -0.005(2) -0.005(2)
C55 0.042(3) 0.042(3) 0.029(2) -0.012(2) -0.014(2) 0.004(2)
C283 0.034(3) 0.037(3) 0.041(3) 0.002(2) -0.010(2) -0.010(2)
C683 0.040(3) 0.028(2) 0.055(3) 0.009(2) -0.027(2) -0.007(2)
C682 0.033(3) 0.046(3) 0.049(3) 0.001(2) -0.016(2) 0.003(2)
C582 0.038(3) 0.030(3) 0.039(3) 0.002(2) -0.006(2) -0.008(2)
C83 0.034(3) 0.033(3) 0.034(2) -0.010(2) -0.013(2) 0.011(2)
C383 0.024(2) 0.036(3) 0.042(3) 0.001(2) -0.005(2) 0.005(2)
C382 0.033(3) 0.032(2) 0.034(2) 0.0019(19) -0.015(2) -0.003(2)
C381 0.037(3) 0.042(3) 0.042(3) 0.003(2) -0.022(2) -0.007(2)
C651 0.029(3) 0.048(3) 0.036(3) -0.016(2) -0.009(2) 0.003(2)
C681 0.035(3) 0.054(3) 0.042(3) 0.007(2) -0.025(2) -0.009(2)
C581 0.041(3) 0.031(3) 0.061(3) -0.003(2) -0.012(3) 0.007(2)
C35 0.057(4) 0.019(2) 0.099(5) -0.013(3) -0.059(4) 0.009(2)
C72 0.047(3) 0.054(3) 0.028(2) -0.014(2) -0.005(2) 0.018(3)
C151 0.052(3) 0.047(3) 0.026(2) -0.011(2) -0.010(2) 0.011(2)
C33 0.022(2) 0.027(3) 0.095(4) 0.008(3) -0.028(3) 0.000(2)
C431 0.057(4) 0.066(4) 0.023(2) -0.017(2) -0.003(2) -0.003(3)
C251 0.037(3) 0.058(3) 0.031(2) -0.019(2) -0.012(2) 0.007(2)
C76 0.046(3) 0.038(3) 0.048(3) -0.018(2) 0.016(3) -0.004(2)
C281 0.039(3) 0.029(3) 0.067(4) 0.006(2) -0.018(3) 0.005(2)
C34 0.035(3) 0.026(3) 0.125(6) -0.003(3) -0.051(4) -0.001(2)
C551 0.055(4) 0.095(5) 0.033(3) -0.024(3) -0.019(3) 0.016(3)
C73 0.046(4) 0.120(6) 0.043(3) -0.047(4) -0.025(3) 0.050(4)
C351 0.105(6) 0.036(3) 0.124(6) -0.025(4) -0.090(5) 0.012(3)
C74 0.033(4) 0.163(9) 0.057(4) -0.070(5) -0.005(3) -0.005(5)
C75 0.056(4) 0.088(5) 0.074(5) -0.048(4) 0.021(4) -0.040(4)
C331 0.030(3) 0.039(3) 0.134(6) 0.025(4) -0.019(4) -0.006(2)
C1T 0.13(2) 0.046(12) 0.20(2) 0.050(14) -0.098(17) -0.005(12)
C2T 0.24(3) 0.18(3) 0.26(3) 0.04(3) -0.02(3) 0.07(3)
C3T 0.19(3) 0.21(3) 0.16(3) 0.00(2) -0.09(2) 0.03(2)
C4T 0.18(3) 0.25(3) 0.16(3) -0.04(3) -0.13(2) 0.04(3)
C5T 0.21(4) 0.33(5) 0.23(4) 0.16(4) 0.06(3) 0.10(3)
C1TB 0.095(11) 0.098(10) 0.079(8) 0.039(7) -0.047(7) -0.026(7)
C2TB 0.166(17) 0.25(3) 0.115(14) -0.036(16) -0.058(11) -0.003(15)
C3TB 0.108(12) 0.24(2) 0.081(10) -0.054(11) -0.019(9) -0.046(10)
C4TB 0.20(2) 0.22(2) 0.117(16) -0.044(15) 0.041(14) -0.029(15)
C5TB 0.31(4) 0.33(4) 0.088(14) 0.053(18) 0.077(19) 0.11(3)
C1SA 0.040(6) 0.040(6) 0.046(6) 0.001(5) -0.013(5) 0.004(5)
C2SA 0.029(9) 0.029(7) 0.047(9) -0.010(7) -0.019(6) 0.003(6)
C3SA 0.028(10) 0.030(10) 0.052(10) -0.019(10) -0.023(7) 0.002(7)
C4SA 0.039(12) 0.047(12) 0.053(10) -0.012(8) -0.016(7) 0.010(9)
C5SA 0.042(14) 0.060(18) 0.064(12) -0.024(12) -0.018(9) 0.016(10)

loop_
_atom_type_symbol
_atom_type_description
_atom_type_scat_dispersion_real
_atom_type_scat_dispersion_imag
_atom_type_scat_source
C C 0.0033 0.0016 'International Tables Vol C Tables 4.2.6.8 and 6.1.1.4'
H H 0.0000 0.0000 'International Tables Vol C Tables 4.2.6.8 and 6.1.1.4'
N N 0.0061 0.0033 'International Tables Vol C Tables 4.2.6.8 and 6.1.1.4'
P P 0.1023 0.0942 'International Tables Vol C Tables 4.2.6.8 and 6.1.1.4'
Ta Ta -0.7052 6.5227 'International Tables Vol C Tables 4.2.6.8 and 6.1.1.4'

loop_
_geom_angle_atom_site_label_1
_geom_angle_atom_site_label_2
_geom_angle_atom_site_label_3
_geom_angle
N1 Ta1 N3 104.07(13)
N1 Ta1 N2 96.66(13)
N3 Ta1 N2 117.12(13)
N1 Ta1 C17 39.25(13)
N3 Ta1 C17 110.86(14)
N2 Ta1 C17 121.75(14)
N1 Ta1 P1 122.06(10)
N3 Ta1 P1 106.44(10)
N2 Ta1 P1 110.86(10)
C17 Ta1 P1 83.76(11)
N6 Ta2 N4 104.86(13)
N6 Ta2 N5 116.85(13)
N4 Ta2 N5 96.00(13)
N6 Ta2 C47 110.36(14)
N4 Ta2 C47 39.10(13)
N5 Ta2 C47 122.17(14)
N6 Ta2 P2 112.71(10)
N4 Ta2 P2 121.27(9)
N5 Ta2 P2 104.68(10)
C47 Ta2 P2 85.03(10)
C81 P2 Ta2 111.59(12)
C71 P1 Ta1 111.94(14)
C11 N1 C17 130.1(3)
C11 N1 Ta1 132.1(2)
C17 N1 Ta1 80.1(2)
C21 N2 C27 116.9(3)
C21 N2 Ta1 111.5(2)
C27 N2 Ta1 128.7(2)
C41 N4 C47 130.5(3)
C41 N4 Ta2 135.6(3)
C47 N4 Ta2 80.0(2)
C31 N3 C37 116.2(3)
C31 N3 Ta1 110.8(2)
C37 N3 Ta1 129.7(3)
C61 N6 C67 116.8(3)
C61 N6 Ta2 108.5(2)
C67 N6 Ta2 130.8(3)
C51 N5 C57 117.3(3)
C51 N5 Ta2 109.7(2)
C57 N5 Ta2 130.6(3)
C76 C71 C72 117.3(5)
C76 C71 P1 123.5(4)
C72 C71 P1 119.0(4)
H17 C17 N1 114(2)
H17 C17 C18 112(2)
N1 C17 C18 119.3(3)
H17 C17 Ta1 108(2)
N1 C17 Ta1 60.64(19)
C18 C17 Ta1 132.6(3)
C82 C81 C86 116.9(4)
C82 C81 P2 124.2(3)
C86 C81 P2 118.9(3)
C51 C52 C53 121.2(4)
H47 C47 N4 115(2)
H47 C47 C48 108(2)
N4 C47 C48 119.9(3)
H47 C47 Ta2 113(2)
N4 C47 Ta2 60.90(19)
C48 C47 Ta2 132.5(3)
C11 C12 C13 120.6(4)
C481 C48 C483 109.4(4)
C481 C48 C482 108.5(3)
C483 C48 C482 108.1(4)
C481 C48 C47 108.6(3)
C483 C48 C47 112.4(3)
C482 C48 C47 109.9(3)
C15 C16 C11 121.4(4)
C46 C41 N4 123.0(4)
C46 C41 C42 118.8(4)
N4 C41 C42 118.2(4)
C22 C21 C26 119.9(4)
C22 C21 N2 119.3(4)
C26 C21 N2 120.6(4)
C14 C13 C12 119.1(4)
C14 C13 C131 120.5(4)
C12 C13 C131 120.4(4)
C46 C45 C44 118.8(4)
C46 C45 C451 120.2(4)
C44 C45 C451 120.9(4)
C23 C24 C25 121.9(4)
C182 C18 C17 109.2(3)
C182 C18 C183 109.9(4)
C17 C18 C183 112.7(3)
C182 C18 C181 107.9(3)
C17 C18 C181 109.5(3)
C183 C18 C181 107.4(4)
C12 C11 C16 119.2(4)
C12 C11 N1 123.3(4)
C16 C11 N1 117.5(4)
C43 C42 C41 121.2(4)
C52 C51 C56 118.8(4)
C52 C51 N5 119.4(4)
C56 C51 N5 121.7(4)
C25 C26 C21 120.4(4)
C63 C62 C61 119.9(4)
C24 C23 C22 118.5(4)
C24 C23 C231 121.4(4)
C22 C23 C231 120.1(4)
C45 C46 C41 120.8(4)
N2 C27 C28 117.1(3)
N6 C67 C68 117.2(4)
C66 C61 C62 120.1(4)
C66 C61 N6 119.1(4)
C62 C61 N6 120.6(4)
C21 C22 C23 120.4(4)
C54 C53 C52 118.4(4)
C54 C53 C531 121.4(4)
C52 C53 C531 120.2(4)
C84 C85 C86 120.0(5)
C26 C25 C24 118.9(4)
C26 C25 C251 120.7(4)
C24 C25 C251 120.4(4)
N3 C37 C38 116.7(3)
C16 C15 C14 118.3(4)
C16 C15 C151 121.0(4)
C14 C15 C151 120.7(4)
C55 C56 C51 121.0(4)
C682 C68 C681 110.2(4)
C682 C68 C683 110.3(4)
C681 C68 C683 108.0(4)
C682 C68 C67 110.5(3)
C681 C68 C67 106.0(4)
C683 C68 C67 111.7(4)
C85 C86 C81 121.4(4)
C53 C54 C55 121.6(4)
C36 C31 C32 119.9(4)
C36 C31 N3 118.4(4)
C32 C31 N3 121.6(4)
C62 C63 C64 119.1(4)
C62 C63 C631 120.4(4)
C64 C63 C631 120.4(4)
N5 C57 C58 116.9(3)
C61 C66 C65 120.9(4)
C83 C82 C81 121.6(4)
C383 C38 C382 110.5(4)
C383 C38 C381 109.4(4)
C382 C38 C381 108.0(3)
C383 C38 C37 110.4(3)
C382 C38 C37 112.3(3)
C381 C38 C37 106.0(4)
C42 C43 C44 118.6(4)
C42 C43 C431 120.6(4)
C44 C43 C431 120.8(4)
C31 C36 C35 120.7(5)
C64 C65 C66 118.2(4)
C64 C65 C651 121.0(4)
C66 C65 C651 120.8(4)
C15 C14 C13 121.4(4)
C283 C28 C282 109.4(4)
C283 C28 C27 111.7(4)
C282 C28 C27 112.0(4)
C283 C28 C281 109.8(4)
C282 C28 C281 108.2(4)
C27 C28 C281 105.5(4)
C65 C64 C63 121.6(4)
C33 C32 C31 120.1(5)
C43 C44 C45 121.8(4)
C85 C84 C83 119.3(4)
C581 C58 C582 110.0(4)
C581 C58 C583 109.5(4)
C582 C58 C583 108.3(4)
C581 C58 C57 106.0(4)
C582 C58 C57 110.6(4)
C583 C58 C57 112.5(4)
C56 C55 C54 119.0(4)
C56 C55 C551 120.3(5)
C54 C55 C551 120.6(4)
C84 C83 C82 120.9(4)
C34 C35 C36 118.3(5)
C34 C35 C351 121.2(5)
C36 C35 C351 120.5(6)
C71 C72 C73 119.8(6)
C34 C33 C32 118.3(5)
C34 C33 C331 121.4(5)
C32 C33 C331 120.3(6)
C75 C76 C71 122.0(6)
C35 C34 C33 122.7(5)
C74 C73 C72 119.7(6)
C75 C74 C73 120.9(6)
C74 C75 C76 120.3(7)
C1T C2T C3T 130(3)
C2T C3T C4T 161(3)
C5T C4T C3T 124(3)
C1TB C2TB C3TB 125.1(18)
C4TB C3TB C2TB 143.7(18)
C5TB C4TB C3TB 132(2)
C1SA C2SA C3SA 112.7(16)
C4SA C3SA C2SA 114.0(10)
C5SA C4SA C3SA 114.1(14)

loop_
_geom_bond_atom_site_label_1
_geom_bond_atom_site_label_2
_geom_bond_distance
Ta1 N1 1.966(3)
Ta1 N3 1.966(3)
Ta1 N2 1.970(3)
Ta1 C17 2.222(4)
Ta1 P1 2.5543(12)
Ta2 N6 1.967(3)
Ta2 N4 1.967(3)
Ta2 N5 1.972(3)
Ta2 C47 2.217(4)
Ta2 P2 2.5645(11)
P2 C81 1.838(4)
P1 C71 1.822(5)
N1 C11 1.410(5)
N1 C17 1.427(5)
N2 C21 1.440(5)
N2 C27 1.478(5)
N4 C41 1.407(5)
N4 C47 1.420(5)
N3 C31 1.435(5)
N3 C37 1.489(5)
N6 C61 1.443(5)
N6 C67 1.482(5)
N5 C51 1.431(5)
N5 C57 1.480(5)
C71 C76 1.387(7)
C71 C72 1.390(6)
C17 H17 1.006(18)
C17 C18 1.532(5)
C81 C82 1.393(6)
C81 C86 1.402(6)
C52 C51 1.395(6)
C52 C53 1.402(6)
C47 H47 0.994(19)
C47 C48 1.539(5)
C12 C11 1.389(6)
C12 C13 1.399(6)
C48 C481 1.524(6)
C48 C483 1.533(6)
C48 C482 1.537(6)
C16 C15 1.390(6)
C16 C11 1.404(6)
C41 C46 1.396(6)
C41 C42 1.416(6)
C181 C18 1.537(6)
C21 C22 1.392(5)
C21 C26 1.400(5)
C13 C14 1.398(6)
C13 C131 1.514(6)
C45 C46 1.393(6)
C45 C44 1.397(6)
C45 C451 1.511(6)
C24 C23 1.387(6)
C24 C25 1.397(6)
C18 C182 1.532(6)
C18 C183 1.533(6)
C42 C43 1.382(6)
C231 C23 1.512(5)
C51 C56 1.402(6)
C26 C25 1.386(6)
C62 C63 1.389(6)
C62 C61 1.401(5)
C23 C22 1.404(5)
C27 C28 1.539(6)
C67 C68 1.552(6)
C61 C66 1.388(6)
C53 C54 1.387(6)
C53 C531 1.520(6)
C85 C84 1.376(7)
C85 C86 1.401(6)
C25 C251 1.512(6)
C37 C38 1.548(6)
C15 C14 1.397(6)
C15 C151 1.513(6)
C56 C55 1.385(6)
C68 C682 1.524(6)
C68 C681 1.533(6)
C68 C683 1.536(6)
C54 C55 1.398(7)
C31 C36 1.390(6)
C31 C32 1.401(6)
C63 C64 1.403(6)
C63 C631 1.511(6)
C57 C58 1.545(6)
C282 C28 1.534(6)
C66 C65 1.399(6)
C82 C83 1.381(6)
C38 C383 1.522(6)
C38 C382 1.533(6)
C38 C381 1.542(6)
C43 C44 1.392(6)
C43 C431 1.506(6)
C36 C35 1.401(7)
C583 C58 1.541(6)
C65 C64 1.392(6)
C65 C651 1.512(6)
C28 C283 1.522(6)
C28 C281 1.544(6)
C32 C33 1.400(6)
C84 C83 1.379(7)
C58 C581 1.530(6)
C58 C582 1.530(6)
C55 C551 1.519(6)
C35 C34 1.378(9)
C35 C351 1.518(8)
C72 C73 1.421(8)
C33 C34 1.394(8)
C33 C331 1.498(8)
C76 C75 1.378(8)
C73 C74 1.362(10)
C74 C75 1.338(11)
C1T C2T 1.42(2)
C2T C3T 1.61(2)
C3T C4T 1.63(2)
C4T C5T 1.44(2)
C1TB C2TB 1.403(19)
C2TB C3TB 1.615(18)
C3TB C4TB 1.615(17)
C4TB C5TB 1.44(2)
C1SA C2SA 1.501(18)
C2SA C3SA 1.56(2)
C3SA C4SA 1.546(16)
C4SA C5SA 1.52(3)
